data_4102499
loop_
_publ_author_name
'Sergey I. Druzhinin'
'Peter Mayer'
'Dietmar Stalke'
'Rixa von B\"ulow'
'Mathias Noltemeyer'
'Klaas A. Zachariasse'

_publ_contact_author_address
;
Max-Planck-Institut fuer biophysikalische Chemie, Spektroskopie und 
Photochemische Kinetik
D-37070 Goettingen
Germany
;
_publ_contact_author_email kzachar@gwdg.de
_publ_contact_author_name 'Klaas A. Zachariasse'
_publ_section_title
;
 Intramolecular Charge Transfer with
 1-tert-Butyl-6-cyano-1,2,3,4-tetrahydroquinoline (NTC6) and Other
 Aminobenzonitriles. A Comparison of Experimental Vapor Phase Spectra and
 Crystal Structures with Calculations
;
_journal_name_full 'Journal of the American Chemical Society'
_journal_page_first 7730
_journal_page_last 7744
_journal_paper_doi 10.1021/ja101336n
_journal_volume 132
_journal_year 2010
_chemical_formula_sum 'C12 H14 N2'
_chemical_formula_weight 186.25
_chemical_name_systematic
; 
 ? 
;
_space_group_IT_number 33
_symmetry_cell_setting orthorhombic
_symmetry_space_group_name_Hall 'P 2c -2n'
_symmetry_space_group_name_H-M 'P n a 21'
_atom_sites_solution_hydrogens geom
_atom_sites_solution_primary direct
_atom_sites_solution_secondary difmap
_audit_creation_method SHELXL-97
_cell_angle_alpha 90.00
_cell_angle_beta 90.00
_cell_angle_gamma 90.00
_cell_formula_units_Z 4
_cell_length_a 8.1086(8)
_cell_length_b 15.0610(14)
_cell_length_c 8.6327(8)
_cell_measurement_temperature 103(2)
_cell_volume 1054.26(17)
_computing_structure_refinement 'SHELXL-97 (Sheldrick, 1997)'
_computing_structure_solution 'SHELXS-97 (Sheldrick, 1990)'
_diffrn_ambient_temperature 103(2)
_diffrn_measured_fraction_theta_full 0.998
_diffrn_measured_fraction_theta_max 0.998
_diffrn_measurement_device_type 'BRUKER SMART 6000'
_diffrn_radiation_monochromator graphite
_diffrn_radiation_source 'fine-focus sealed tube'
_diffrn_radiation_type MoK\a
_diffrn_radiation_wavelength 0.71073
_diffrn_reflns_av_R_equivalents 0.0429000
_diffrn_reflns_av_sigmaI/netI 0.0190
_diffrn_reflns_limit_h_max 10
_diffrn_reflns_limit_h_min 0
_diffrn_reflns_limit_k_max 18
_diffrn_reflns_limit_k_min 0
_diffrn_reflns_limit_l_max 10
_diffrn_reflns_limit_l_min 0
_diffrn_reflns_number 1150
_diffrn_reflns_theta_full 26.40
_diffrn_reflns_theta_max 26.40
_diffrn_reflns_theta_min 2.70
_exptl_absorpt_coefficient_mu 0.071
_exptl_absorpt_correction_T_max 0.9860
_exptl_absorpt_correction_T_min 0.9791
_exptl_absorpt_correction_type none
_exptl_crystal_density_diffrn 1.173
_exptl_crystal_density_method 'not measured'
_exptl_crystal_F_000 400
_exptl_crystal_size_max 0.30
_exptl_crystal_size_mid 0.20
_exptl_crystal_size_min 0.20
_refine_diff_density_max 0.348
_refine_diff_density_min -0.223
_refine_diff_density_rms 0.066
_refine_ls_abs_structure_details 'Flack H D (1983), Acta Cryst. A39, 876-881'
_refine_ls_abs_structure_Flack 0.00
_refine_ls_extinction_method none
_refine_ls_goodness_of_fit_ref 1.253
_refine_ls_hydrogen_treatment mixed
_refine_ls_matrix_type full
_refine_ls_number_parameters 129
_refine_ls_number_reflns 1150
_refine_ls_number_restraints 1
_refine_ls_restrained_S_all 1.253
_refine_ls_R_factor_all 0.0721
_refine_ls_R_factor_gt 0.0714
_refine_ls_shift/su_max 0.000
_refine_ls_shift/su_mean 0.000
_refine_ls_structure_factor_coef Fsqd
_refine_ls_weighting_details 'calc w=1/[\s^2^(Fo^2^)+(0.0712P)^2^+1.4200P] where P=(Fo^2^+2Fc^2^)/3'
_refine_ls_weighting_scheme calc
_refine_ls_wR_factor_gt 0.1769
_refine_ls_wR_factor_ref 0.1773
_reflns_number_gt 1142
_reflns_number_total 13135
_reflns_threshold_expression >2sigma(I)
_cod_data_source_file ja101336n_si_005.cif
_cod_data_source_block z1
_cod_database_code 4102499

loop_
_symmetry_equiv_pos_as_xyz
'x, y, z'
'-x, -y, z+1/2'
'x+1/2, -y+1/2, z'
'-x+1/2, y+1/2, z+1/2'

loop_
_atom_site_label
_atom_site_type_symbol
_atom_site_fract_x
_atom_site_fract_y
_atom_site_fract_z
_atom_site_U_iso_or_equiv
_atom_site_adp_type
_atom_site_occupancy
_atom_site_symmetry_multiplicity
_atom_site_calc_flag
_atom_site_refinement_flags
N1 N 0.4899(5) 0.1429(2) 0.5027(5) 0.0198(9) Uani 1 1 d .
C1 C 0.4165(5) 0.1417(3) 0.3609(5) 0.0145(9) Uani 1 1 d .
N2 N 0.0421(5) 0.1036(3) -0.1477(5) 0.0260(10) Uani 1 1 d .
C2 C 0.2806(5) 0.0823(3) 0.3606(5) 0.0171(9) Uani 1 1 d .
C3 C 0.2683(6) 0.0409(3) 0.5188(6) 0.0201(10) Uani 1 1 d .
H3A H 0.2554 -0.0243 0.5116 0.024 Uiso 1 1 calc R
H3B H 0.1742 0.0658 0.5777 0.024 Uiso 1 1 calc R
C4 C 0.4337(6) 0.0658(3) 0.5947(6) 0.0215(10) Uani 1 1 d .
H4A H 0.4184 0.0822 0.7048 0.026 Uiso 1 1 calc R
H4B H 0.5135 0.0162 0.5878 0.026 Uiso 1 1 calc R
C5 C 0.6561(5) 0.1807(3) 0.5249(6) 0.0187(9) Uani 1 1 d .
H5A H 0.6577 0.2403 0.4741 0.022 Uiso 1 1 calc R
C6 C 0.6892(6) 0.1946(3) 0.6965(6) 0.0248(11) Uani 1 1 d .
H6A H 0.5990 0.2292 0.7421 0.037 Uiso 1 1 calc R
H6B H 0.7933 0.2268 0.7097 0.037 Uiso 1 1 calc R
H6C H 0.6965 0.1369 0.7484 0.037 Uiso 1 1 calc R
C7 C 0.7902(6) 0.1240(3) 0.4481(6) 0.0223(10) Uani 1 1 d .
H7A H 0.7613 0.1137 0.3394 0.033 Uiso 1 1 calc R
H7B H 0.7990 0.0670 0.5022 0.033 Uiso 1 1 calc R
H7C H 0.8961 0.1553 0.4537 0.033 Uiso 1 1 calc R
C8 C 0.4557(5) 0.1915(3) 0.2286(6) 0.0188(9) Uani 1 1 d .
H8A H 0.5470 0.2311 0.2287 0.023 Uiso 1 1 calc R
C9 C 0.3578(5) 0.1818(3) 0.0975(6) 0.0179(9) Uani 1 1 d .
H9A H 0.3823 0.2152 0.0071 0.022 Uiso 1 1 calc R
C10 C 0.2231(6) 0.1230(3) 0.0970(5) 0.0179(9) Uani 1 1 d .
C11 C 0.1836(5) 0.0732(3) 0.2317(5) 0.0157(9) Uani 1 1 d .
H11A H 0.0914 0.0343 0.2323 0.019 Uiso 1 1 calc R
C12 C 0.1229(6) 0.1140(3) -0.0396(5) 0.0161(9) Uani 1 1 d .

loop_
_atom_site_aniso_label
_atom_site_aniso_U_11
_atom_site_aniso_U_22
_atom_site_aniso_U_33
_atom_site_aniso_U_23
_atom_site_aniso_U_13
_atom_site_aniso_U_12
N1 0.0175(19) 0.0185(17) 0.023(2) 0.0004(17) 0.0004(16) -0.0015(15)
C1 0.0105(19) 0.0089(18) 0.024(2) -0.0018(17) -0.0003(18) -0.0013(15)
N2 0.028(2) 0.0218(19) 0.029(2) 0.0009(18) -0.010(2) -0.0045(17)
C2 0.016(2) 0.015(2) 0.020(2) -0.0027(17) 0.0051(19) 0.0013(17)
C3 0.022(2) 0.022(2) 0.016(2) 0.000(2) -0.001(2) -0.0053(18)
C4 0.023(2) 0.021(2) 0.020(2) 0.0033(19) 0.000(2) -0.0030(18)
C5 0.014(2) 0.0125(19) 0.029(2) -0.001(2) -0.0021(19) -0.0025(16)
C6 0.016(2) 0.028(2) 0.030(3) -0.008(2) -0.002(2) 0.0025(19)
C7 0.020(2) 0.018(2) 0.030(3) 0.0015(19) 0.005(2) -0.0015(18)
C8 0.015(2) 0.0150(19) 0.027(2) 0.0021(19) -0.0001(19) -0.0040(17)
C9 0.018(2) 0.019(2) 0.017(2) 0.0022(18) 0.0038(18) -0.0012(16)
C10 0.018(2) 0.019(2) 0.017(2) -0.0038(18) 0.0007(19) 0.0021(16)
C11 0.0123(19) 0.0159(19) 0.019(2) -0.0008(17) 0.0027(18) -0.0005(16)
C12 0.020(2) 0.0066(16) 0.022(2) 0.0053(17) 0.005(2) -0.0016(16)

loop_
_atom_type_symbol
_atom_type_description
_atom_type_scat_dispersion_real
_atom_type_scat_dispersion_imag
_atom_type_scat_source
C C 0.0033 0.0016 'International Tables Vol C Tables 4.2.6.8 and 6.1.1.4'
H H 0.0000 0.0000 'International Tables Vol C Tables 4.2.6.8 and 6.1.1.4'
N N 0.0061 0.0033 'International Tables Vol C Tables 4.2.6.8 and 6.1.1.4'

loop_
_geom_angle_atom_site_label_1
_geom_angle_atom_site_label_2
_geom_angle_atom_site_label_3
_geom_angle
C1 N1 C5 121.4(4)
C1 N1 C4 109.8(4)
C5 N1 C4 121.0(4)
N1 C1 C8 128.8(4)
N1 C1 C2 110.5(4)
C8 C1 C2 120.7(4)
C11 C2 C1 120.7(4)
C11 C2 C3 131.2(4)
C1 C2 C3 108.1(4)
C2 C3 C4 103.1(4)
N1 C4 C3 103.4(4)
N1 C5 C6 109.9(4)
N1 C5 C7 112.2(4)
C6 C5 C7 111.9(4)
C9 C8 C1 118.5(4)
C8 C9 C10 120.8(4)
C9 C10 C11 120.4(4)
C9 C10 C12 120.1(4)
C11 C10 C12 119.6(4)
C2 C11 C10 118.9(4)
N2 C12 C10 177.6(5)

loop_
_geom_bond_atom_site_label_1
_geom_bond_atom_site_label_2
_geom_bond_distance
N1 C1 1.361(6)
N1 C5 1.476(5)
N1 C4 1.478(6)
C1 C8 1.403(6)
C1 C2 1.420(6)
N2 C12 1.151(6)
C2 C11 1.370(7)
C2 C3 1.505(6)
C3 C4 1.539(6)
C5 C6 1.520(7)
C5 C7 1.532(6)
C8 C9 1.390(7)
C9 C10 1.406(6)
C10 C11 1.420(6)
C10 C12 1.439(6)

loop_
_cod_related_entry_id
_cod_related_entry_database
_cod_related_entry_code
1 ChemSpider 30660113
